data_7246171
loop_
_publ_author_name
'Riefer, Jarno'
'Zapf, Ludwig'
'Sprenger, Jan A. P.'
'Wirthensohn, Raphael'
'Endres, Sebastian'
'P&#xf6;ppler, Ann-Christin'
'Gutmann, Marcus'
'Meinel, Lorenz'
'Ignat'ev, Nikolai V.'
'Finze, Maik'

_publ_section_title
;
 Cyano(fluoro)borate and cyano(hydrido)borate ionic liquids: low-viscosity
 ionic media for electrochemical applications.
;
_journal_issue 6
_journal_name_full 'Physical chemistry chemical physics : PCCP'
_journal_page_first 5037
_journal_page_last 5048
_journal_paper_doi 10.1039/d2cp05725e
_journal_volume 25
_journal_year 2023
_chemical_formula_moiety 'C25 H22 P, C3 H B N3'
_chemical_formula_sum 'C28 H23 B N3 P'
_chemical_formula_weight 443.27
_space_group_crystal_system orthorhombic
_space_group_IT_number 61
_space_group_name_Hall '-P 2ac 2ab'
_space_group_name_H-M_alt 'P b c a'
_atom_sites_solution_hydrogens mixed
_atom_sites_solution_primary dual
_atom_sites_solution_secondary difmap
_audit_creation_method SHELXL-2018/3
_audit_update_record
;
2022-11-01 deposited with the CCDC.	2023-01-18 downloaded from the CCDC.
;
_cell_angle_alpha 90
_cell_angle_beta 90
_cell_angle_gamma 90
_cell_formula_units_Z 8
_cell_length_a 13.42690(10)
_cell_length_b 17.48500(10)
_cell_length_c 20.6372(2)
_cell_measurement_reflns_used 17867
_cell_measurement_temperature 95(2)
_cell_measurement_theta_max 77.3230
_cell_measurement_theta_min 2.5360
_cell_volume 4844.98(7)
_computing_cell_refinement 'CrysAlisPro 1.171.40.45a (Rigaku OD, 2019)'
_computing_data_collection 'CrysAlisPro 1.171.40.45a (Rigaku OD, 2019)'
_computing_data_reduction 'CrysAlisPro 1.171.40.45a (Rigaku OD, 2019)'
_computing_molecular_graphics 'SHELXL-2014/7 (Sheldrick, 2014)'
_computing_publication_material 'Olex2 (Dolomanov et al., 2009)'
_computing_structure_refinement 'SHELXL-2014/7 (Sheldrick, 2014)'
_computing_structure_solution 'Olex2 (Dolomanov et al., 2009)'
_diffrn_ambient_temperature 95(2)
_diffrn_detector 'CCD plate'
_diffrn_detector_area_resol_mean 10.0000
_diffrn_detector_type HyPix
_diffrn_measured_fraction_theta_full 0.999
_diffrn_measured_fraction_theta_max 0.983
_diffrn_measurement_device_type 'XtaLAB Synergy, Dualflex, HyPix'
_diffrn_measurement_method '\w scans'
_diffrn_radiation_probe x-ray
_diffrn_radiation_type CuK\a
_diffrn_radiation_wavelength 1.54184
_diffrn_reflns_av_R_equivalents 0.0366
_diffrn_reflns_av_unetI/netI 0.0249
_diffrn_reflns_Laue_measured_fraction_full 0.999
_diffrn_reflns_Laue_measured_fraction_max 0.983
_diffrn_reflns_limit_h_max 15
_diffrn_reflns_limit_h_min -16
_diffrn_reflns_limit_k_max 20
_diffrn_reflns_limit_k_min -22
_diffrn_reflns_limit_l_max 25
_diffrn_reflns_limit_l_min -26
_diffrn_reflns_number 27306
_diffrn_reflns_point_group_measured_fraction_full 0.999
_diffrn_reflns_point_group_measured_fraction_max 0.983
_diffrn_reflns_theta_full 72.000
_diffrn_reflns_theta_max 77.484
_diffrn_reflns_theta_min 4.285
_diffrn_source 'micro-focus sealed X-ray tube'
_diffrn_source_type 'PhotonJet (Cu) X-ray Source'
_exptl_absorpt_coefficient_mu 1.151
_exptl_absorpt_correction_T_max 1.00000
_exptl_absorpt_correction_T_min 0.72942
_exptl_absorpt_correction_type multi-scan
_exptl_absorpt_process_details
;
CrysAlisPro 1.171.40.45a (Rigaku Oxford Diffraction, 2019)
Empirical absorption correction using spherical harmonics,
 implemented in SCALE3 ABSPACK scaling algorithm.
;
_exptl_crystal_colour 'clear colourless'
_exptl_crystal_density_diffrn 1.215
_exptl_crystal_description block
_exptl_crystal_F_000 1856
_exptl_crystal_size_max 0.411
_exptl_crystal_size_mid 0.285
_exptl_crystal_size_min 0.231
_refine_diff_density_max 0.310
_refine_diff_density_min -0.461
_refine_diff_density_rms 0.045
_refine_ls_extinction_method none
_refine_ls_goodness_of_fit_ref 1.030
_refine_ls_hydrogen_treatment mixed
_refine_ls_matrix_type full
_refine_ls_number_parameters 302
_refine_ls_number_reflns 5067
_refine_ls_number_restraints 0
_refine_ls_restrained_S_all 1.030
_refine_ls_R_factor_all 0.0387
_refine_ls_R_factor_gt 0.0358
_refine_ls_shift/su_max 0.001
_refine_ls_shift/su_mean 0.000
_refine_ls_structure_factor_coef Fsqd
_refine_ls_weighting_details 'w=1/[\s^2^(Fo^2^)+(0.0450P)^2^+2.1091P] where P=(Fo^2^+2Fc^2^)/3'
_refine_ls_weighting_scheme calc
_refine_ls_wR_factor_gt 0.0901
_refine_ls_wR_factor_ref 0.0921
_reflns_Friedel_coverage 0.000
_reflns_number_gt 4655
_reflns_number_total 5067
_reflns_threshold_expression 'I > 2\s(I)'
_cod_data_source_file d2cp05725e2.cif
_cod_data_source_block LuZa027_JaRi_a
_cod_depositor_comments 'Adding full bibliography for 7246167--7246175.cif.'
_cod_database_code 7246171
_shelx_shelxl_version_number 2018/3
_shelx_space_group_comment
;
The symmetry employed for this shelxl refinement is uniquely defined
by the following loop, which should always be used as a source of
symmetry information in preference to the above space-group names.
They are only intended as comments.
;
_oxdiff_exptl_absorpt_empirical_full_min 0.375
_oxdiff_exptl_absorpt_empirical_full_max 3.797
_oxdiff_exptl_absorpt_empirical_details
;
Empirical correction (ABSPACK) includes:
- Absorption correction using spherical harmonics
- Frame scaling
;

loop_
_space_group_symop_operation_xyz
'x, y, z'
'-x+1/2, -y, z+1/2'
'-x, y+1/2, -z+1/2'
'x+1/2, -y+1/2, -z'
'-x, -y, -z'
'x-1/2, y, -z-1/2'
'x, -y-1/2, z-1/2'
'-x-1/2, y-1/2, z'

loop_
_atom_site_label
_atom_site_type_symbol
_atom_site_fract_x
_atom_site_fract_y
_atom_site_fract_z
_atom_site_U_iso_or_equiv
_atom_site_adp_type
_atom_site_occupancy
_atom_site_site_symmetry_order
_atom_site_calc_flag
_atom_site_refinement_flags_posn
_atom_site_refinement_flags_adp
_atom_site_refinement_flags_occupancy
_atom_site_disorder_assembly
_atom_site_disorder_group
P001 P 0.74118(2) 0.27119(2) 0.35601(2) 0.01555(9) Uani 1 1 d . . . . .
B1 B 0.71565(11) 0.53158(8) 0.61507(7) 0.0232(3) Uani 1 1 d . . . . .
H1 H 0.7607(13) 0.5763(9) 0.5907(8) 0.031(4) Uiso 1 1 d . . . . .
N002 N 0.68540(9) 0.41293(7) 0.53103(6) 0.0339(3) Uani 1 1 d . . . . .
N003 N 0.53569(10) 0.59400(7) 0.64782(6) 0.0317(3) Uani 1 1 d . . . . .
N004 N 0.81848(9) 0.48295(7) 0.72187(6) 0.0337(3) Uani 1 1 d . . . . .
C005 C 0.81649(9) 0.19428(6) 0.38605(5) 0.0175(2) Uani 1 1 d . . . . .
C006 C 0.83636(9) 0.12961(7) 0.34895(6) 0.0191(2) Uani 1 1 d . . . . .
H006 H 0.810661 0.125664 0.306194 0.023 Uiso 1 1 calc R U . . .
C007 C 0.69029(9) 0.24521(7) 0.27869(6) 0.0181(2) Uani 1 1 d . . . . .
C008 C 0.81806(9) 0.35463(7) 0.34866(6) 0.0182(2) Uani 1 1 d . . . . .
C009 C 0.57534(9) 0.22622(7) 0.43053(6) 0.0206(2) Uani 1 1 d . . . . .
C00A C 0.48618(10) 0.21428(7) 0.39728(6) 0.0237(3) Uani 1 1 d . . . . .
H00A H 0.469207 0.246291 0.361760 0.028 Uiso 1 1 calc R U . . .
C00B C 0.90642(10) 0.34922(7) 0.31328(6) 0.0239(3) Uani 1 1 d . . . . .
H00B H 0.923974 0.302421 0.292875 0.029 Uiso 1 1 calc R U . . .
C00C C 0.89389(9) 0.07075(7) 0.37452(7) 0.0231(3) Uani 1 1 d . . . . .
H00C H 0.907182 0.026384 0.349396 0.028 Uiso 1 1 calc R U . . .
C00D C 0.79252(9) 0.42320(7) 0.37910(6) 0.0213(2) Uani 1 1 d . . . . .
H00D H 0.732131 0.427225 0.402843 0.026 Uiso 1 1 calc R U . . .
C00E C 0.63612(9) 0.17706(7) 0.27268(6) 0.0214(2) Uani 1 1 d . . . . .
H00E H 0.627260 0.144699 0.309200 0.026 Uiso 1 1 calc R U . . .
C00F C 0.64209(9) 0.29249(7) 0.41278(6) 0.0205(2) Uani 1 1 d . . . . .
H00F H 0.672356 0.312745 0.453014 0.025 Uiso 1 1 calc R U . . .
H00G H 0.600254 0.333588 0.394123 0.025 Uiso 1 1 calc R U . . .
C00G C 0.85702(9) 0.20122(7) 0.44856(6) 0.0233(3) Uani 1 1 d . . . . .
H00H H 0.845242 0.245966 0.473525 0.028 Uiso 1 1 calc R U . . .
C00H C 0.77400(9) 0.50263(7) 0.67737(6) 0.0235(3) Uani 1 1 d . . . . .
C00I C 0.85630(10) 0.48544(7) 0.37430(7) 0.0248(3) Uani 1 1 d . . . . .
H00I H 0.839874 0.532051 0.395400 0.030 Uiso 1 1 calc R U . . .
C00J C 0.93180(9) 0.07702(8) 0.43680(7) 0.0267(3) Uani 1 1 d . . . . .
H00J H 0.970047 0.036385 0.454529 0.032 Uiso 1 1 calc R U . . .
C00K C 0.69772(9) 0.46242(8) 0.56651(6) 0.0240(3) Uani 1 1 d . . . . .
C00L C 0.61129(10) 0.56737(7) 0.63503(6) 0.0243(3) Uani 1 1 d . . . . .
C00M C 0.59894(10) 0.17865(8) 0.48246(6) 0.0249(3) Uani 1 1 d . . . . .
H00M H 0.659571 0.186071 0.505343 0.030 Uiso 1 1 calc R U . . .
C00N C 0.59548(10) 0.15699(7) 0.21327(7) 0.0262(3) Uani 1 1 d . . . . .
H00N H 0.559111 0.110650 0.209054 0.031 Uiso 1 1 calc R U . . .
C00O C 0.91426(10) 0.14228(8) 0.47345(6) 0.0274(3) Uani 1 1 d . . . . .
H00O H 0.941648 0.146474 0.515742 0.033 Uiso 1 1 calc R U . . .
C00P C 0.94365(10) 0.48005(7) 0.33899(6) 0.0248(3) Uani 1 1 d . . . . .
H00P H 0.986809 0.522962 0.335973 0.030 Uiso 1 1 calc R U . . .
C00Q C 0.60779(11) 0.20434(8) 0.16011(7) 0.0309(3) Uani 1 1 d . . . . .
H00Q H 0.579727 0.190582 0.119491 0.037 Uiso 1 1 calc R U . . .
C00R C 0.96849(10) 0.41227(8) 0.30798(7) 0.0261(3) Uani 1 1 d . . . . .
H00R H 1.027923 0.409073 0.283150 0.031 Uiso 1 1 calc R U . . .
C00S C 0.42199(10) 0.15576(8) 0.41584(7) 0.0278(3) Uani 1 1 d . . . . .
H00S H 0.361535 0.147835 0.392889 0.033 Uiso 1 1 calc R U . . .
C00T C 0.44616(10) 0.10892(8) 0.46785(7) 0.0286(3) Uani 1 1 d . . . . .
H00T H 0.402178 0.069110 0.480600 0.034 Uiso 1 1 calc R U . . .
C00U C 0.70260(11) 0.29267(7) 0.22516(6) 0.0265(3) Uani 1 1 d . . . . .
H00U H 0.739136 0.338989 0.228930 0.032 Uiso 1 1 calc R U . . .
C00V C 0.53449(11) 0.12036(8) 0.50110(7) 0.0295(3) Uani 1 1 d . . . . .
H00V H 0.551109 0.088350 0.536694 0.035 Uiso 1 1 calc R U . . .
C00W C 0.66098(13) 0.27170(8) 0.16617(7) 0.0345(3) Uani 1 1 d . . . . .
H00W H 0.669144 0.304007 0.129547 0.041 Uiso 1 1 calc R U . . .

loop_
_atom_site_aniso_label
_atom_site_aniso_U_11
_atom_site_aniso_U_22
_atom_site_aniso_U_33
_atom_site_aniso_U_23
_atom_site_aniso_U_13
_atom_site_aniso_U_12
P001 0.01626(15) 0.01414(15) 0.01625(15) -0.00058(10) -0.00144(10) -0.00173(10)
B1 0.0234(7) 0.0231(7) 0.0229(7) 0.0015(5) -0.0003(5) -0.0033(6)
N002 0.0286(6) 0.0431(7) 0.0299(6) -0.0113(5) -0.0008(5) 0.0012(5)
N003 0.0348(7) 0.0291(6) 0.0311(6) 0.0005(5) 0.0016(5) 0.0066(5)
N004 0.0307(6) 0.0384(7) 0.0321(6) 0.0047(5) -0.0068(5) -0.0074(5)
C005 0.0156(5) 0.0182(5) 0.0186(5) 0.0034(4) -0.0015(4) -0.0035(4)
C006 0.0164(5) 0.0193(6) 0.0217(6) 0.0021(4) -0.0018(4) -0.0018(4)
C007 0.0176(5) 0.0172(5) 0.0193(5) -0.0019(4) -0.0034(4) 0.0018(4)
C008 0.0191(5) 0.0168(5) 0.0186(5) 0.0006(4) -0.0034(4) -0.0028(4)
C009 0.0205(6) 0.0191(5) 0.0221(6) -0.0043(4) 0.0050(5) -0.0013(4)
C00A 0.0213(6) 0.0236(6) 0.0261(6) -0.0004(5) 0.0004(5) -0.0010(5)
C00B 0.0246(6) 0.0212(6) 0.0259(6) -0.0031(5) 0.0012(5) -0.0033(5)
C00C 0.0165(6) 0.0196(6) 0.0331(7) 0.0049(5) 0.0004(5) -0.0005(5)
C00D 0.0215(6) 0.0182(5) 0.0243(6) 0.0011(5) -0.0010(5) -0.0003(5)
C00E 0.0202(6) 0.0188(6) 0.0252(6) -0.0009(5) -0.0045(5) -0.0001(5)
C00F 0.0206(6) 0.0193(5) 0.0216(6) -0.0039(4) 0.0020(5) -0.0021(5)
C00G 0.0223(6) 0.0269(6) 0.0205(6) 0.0016(5) -0.0025(5) -0.0053(5)
C00H 0.0213(6) 0.0229(6) 0.0263(6) -0.0010(5) -0.0001(5) -0.0054(5)
C00I 0.0276(6) 0.0156(5) 0.0312(7) 0.0003(5) -0.0041(5) -0.0005(5)
C00J 0.0176(6) 0.0284(6) 0.0342(7) 0.0154(5) -0.0041(5) -0.0030(5)
C00K 0.0181(6) 0.0320(7) 0.0219(6) -0.0003(5) 0.0003(5) 0.0025(5)
C00L 0.0305(7) 0.0209(6) 0.0215(6) 0.0011(5) -0.0010(5) -0.0012(5)
C00M 0.0226(6) 0.0287(6) 0.0233(6) -0.0002(5) 0.0014(5) -0.0025(5)
C00N 0.0253(6) 0.0226(6) 0.0306(7) -0.0056(5) -0.0092(5) 0.0006(5)
C00O 0.0221(6) 0.0371(7) 0.0229(6) 0.0106(5) -0.0062(5) -0.0069(5)
C00P 0.0242(6) 0.0196(6) 0.0304(6) 0.0060(5) -0.0071(5) -0.0064(5)
C00Q 0.0358(7) 0.0325(7) 0.0244(6) -0.0064(5) -0.0129(6) 0.0019(6)
C00R 0.0214(6) 0.0277(6) 0.0294(6) 0.0018(5) 0.0017(5) -0.0048(5)
C00S 0.0216(6) 0.0274(6) 0.0344(7) -0.0047(5) 0.0014(5) -0.0048(5)
C00T 0.0262(6) 0.0235(6) 0.0361(7) -0.0006(5) 0.0096(6) -0.0061(5)
C00U 0.0344(7) 0.0218(6) 0.0232(6) 0.0022(5) -0.0059(5) -0.0038(5)
C00V 0.0299(7) 0.0289(7) 0.0297(7) 0.0055(5) 0.0061(6) -0.0013(6)
C00W 0.0475(9) 0.0331(7) 0.0229(7) 0.0049(5) -0.0101(6) -0.0042(6)

loop_
_atom_type_symbol
_atom_type_description
_atom_type_scat_dispersion_real
_atom_type_scat_dispersion_imag
_atom_type_scat_source
C C 0.0181 0.0091 'International Tables Vol C Tables 4.2.6.8 and 6.1.1.4'
H H 0.0000 0.0000 'International Tables Vol C Tables 4.2.6.8 and 6.1.1.4'
B B 0.0090 0.0039 'International Tables Vol C Tables 4.2.6.8 and 6.1.1.4'
N N 0.0311 0.0180 'International Tables Vol C Tables 4.2.6.8 and 6.1.1.4'
P P 0.2955 0.4335 'International Tables Vol C Tables 4.2.6.8 and 6.1.1.4'

loop_
_geom_angle_atom_site_label_1
_geom_angle_atom_site_label_2
_geom_angle_atom_site_label_3
_geom_angle
_geom_angle_site_symmetry_1
_geom_angle_site_symmetry_3
_geom_angle_publ_flag
C005 P001 C008 108.35(5) . . ?
C005 P001 C007 109.41(5) . . ?
C008 P001 C007 110.48(5) . . ?
C005 P001 C00F 110.17(6) . . ?
C008 P001 C00F 108.07(6) . . ?
C007 P001 C00F 110.33(6) . . ?
C00H B1 C00L 110.53(11) . . ?
C00H B1 C00K 110.05(11) . . ?
C00L B1 C00K 109.25(11) . . ?
C00H B1 H1 108.8(9) . . ?
C00L B1 H1 108.7(9) . . ?
C00K B1 H1 109.4(9) . . ?
C006 C005 C00G 120.07(11) . . ?
C006 C005 P001 121.83(9) . . ?
C00G C005 P001 118.09(9) . . ?
C00C C006 C005 119.94(11) . . ?
C00C C006 H006 120.0 . . ?
C005 C006 H006 120.0 . . ?
C00U C007 C00E 119.90(11) . . ?
C00U C007 P001 120.65(9) . . ?
C00E C007 P001 119.44(9) . . ?
C00D C008 C00B 120.14(11) . . ?
C00D C008 P001 121.27(9) . . ?
C00B C008 P001 118.56(9) . . ?
C00M C009 C00A 118.95(11) . . ?
C00M C009 C00F 120.65(11) . . ?
C00A C009 C00F 120.30(11) . . ?
C00S C00A C009 120.39(12) . . ?
C00S C00A H00A 119.8 . . ?
C009 C00A H00A 119.8 . . ?
C00R C00B C008 119.88(12) . . ?
C00R C00B H00B 120.1 . . ?
C008 C00B H00B 120.1 . . ?
C00J C00C C006 119.80(12) . . ?
C00J C00C H00C 120.1 . . ?
C006 C00C H00C 120.1 . . ?
C00I C00D C008 119.30(12) . . ?
C00I C00D H00D 120.3 . . ?
C008 C00D H00D 120.3 . . ?
C00N C00E C007 119.83(12) . . ?
C00N C00E H00E 120.1 . . ?
C007 C00E H00E 120.1 . . ?
C009 C00F P001 115.79(8) . . ?
C009 C00F H00F 108.3 . . ?
P001 C00F H00F 108.3 . . ?
C009 C00F H00G 108.3 . . ?
P001 C00F H00G 108.3 . . ?
H00F C00F H00G 107.4 . . ?
C00O C00G C005 119.42(12) . . ?
C00O C00G H00H 120.3 . . ?
C005 C00G H00H 120.3 . . ?
N004 C00H B1 178.03(14) . . ?
C00P C00I C00D 120.46(12) . . ?
C00P C00I H00I 119.8 . . ?
C00D C00I H00I 119.8 . . ?
C00C C00J C00O 120.49(12) . . ?
C00C C00J H00J 119.8 . . ?
C00O C00J H00J 119.8 . . ?
N002 C00K B1 179.30(15) . . ?
N003 C00L B1 178.19(14) . . ?
C00V C00M C009 120.57(12) . . ?
C00V C00M H00M 119.7 . . ?
C009 C00M H00M 119.7 . . ?
C00Q C00N C00E 120.14(12) . . ?
C00Q C00N H00N 119.9 . . ?
C00E C00N H00N 119.9 . . ?
C00G C00O C00J 120.24(12) . . ?
C00G C00O H00O 119.9 . . ?
C00J C00O H00O 119.9 . . ?
C00I C00P C00R 120.30(11) . . ?
C00I C00P H00P 119.8 . . ?
C00R C00P H00P 119.8 . . ?
C00W C00Q C00N 119.95(12) . . ?
C00W C00Q H00Q 120.0 . . ?
C00N C00Q H00Q 120.0 . . ?
C00B C00R C00P 119.89(12) . . ?
C00B C00R H00R 120.1 . . ?
C00P C00R H00R 120.1 . . ?
C00T C00S C00A 120.12(13) . . ?
C00T C00S H00S 119.9 . . ?
C00A C00S H00S 119.9 . . ?
C00V C00T C00S 119.87(12) . . ?
C00V C00T H00T 120.1 . . ?
C00S C00T H00T 120.1 . . ?
C00W C00U C007 119.38(12) . . ?
C00W C00U H00U 120.3 . . ?
C007 C00U H00U 120.3 . . ?
C00T C00V C00M 120.10(13) . . ?
C00T C00V H00V 119.9 . . ?
C00M C00V H00V 119.9 . . ?
C00Q C00W C00U 120.80(13) . . ?
C00Q C00W H00W 119.6 . . ?
C00U C00W H00W 119.6 . . ?

loop_
_geom_bond_atom_site_label_1
_geom_bond_atom_site_label_2
_geom_bond_distance
_geom_bond_site_symmetry_2
_geom_bond_publ_flag
P001 C005 1.7931(12) . ?
P001 C008 1.7936(12) . ?
P001 C007 1.7943(12) . ?
P001 C00F 1.8115(12) . ?
B1 C00H 1.5884(19) . ?
B1 C00L 1.589(2) . ?
B1 C00K 1.5889(19) . ?
B1 H1 1.110(17) . ?
N002 C00K 1.1456(18) . ?
N003 C00L 1.1475(19) . ?
N004 C00H 1.1482(18) . ?
C005 C006 1.3913(16) . ?
C005 C00G 1.4055(16) . ?
C006 C00C 1.3908(17) . ?
C006 H006 0.9500 . ?
C007 C00U 1.3915(17) . ?
C007 C00E 1.4015(17) . ?
C008 C00D 1.3963(17) . ?
C008 C00B 1.3963(18) . ?
C009 C00M 1.3931(18) . ?
C009 C00A 1.3956(18) . ?
C009 C00F 1.5101(16) . ?
C00A C00S 1.3916(18) . ?
C00A H00A 0.9500 . ?
C00B C00R 1.3862(18) . ?
C00B H00B 0.9500 . ?
C00C C00J 1.3867(19) . ?
C00C H00C 0.9500 . ?
C00D C00I 1.3884(17) . ?
C00D H00D 0.9500 . ?
C00E C00N 1.3871(17) . ?
C00E H00E 0.9500 . ?
C00F H00F 0.9900 . ?
C00F H00G 0.9900 . ?
C00G C00O 1.3844(19) . ?
C00G H00H 0.9500 . ?
C00I C00P 1.384(2) . ?
C00I H00I 0.9500 . ?
C00J C00O 1.389(2) . ?
C00J H00J 0.9500 . ?
C00M C00V 1.3913(19) . ?
C00M H00M 0.9500 . ?
C00N C00Q 1.384(2) . ?
C00N H00N 0.9500 . ?
C00O H00O 0.9500 . ?
C00P C00R 1.3877(19) . ?
C00P H00P 0.9500 . ?
C00Q C00W 1.383(2) . ?
C00Q H00Q 0.9500 . ?
C00R H00R 0.9500 . ?
C00S C00T 1.389(2) . ?
C00S H00S 0.9500 . ?
C00T C00V 1.385(2) . ?
C00T H00T 0.9500 . ?
C00U C00W 1.3888(19) . ?
C00U H00U 0.9500 . ?
C00V H00V 0.9500 . ?
C00W H00W 0.9500 . ?
